data_2219655
loop_
_publ_author_name
'Du, Guihuan'
'Liu, Zuli'
'Chu, Qian'
'Li, Zhen'
'Zhang, Suming'

_publ_section_title
;
 4,4'-Methylenedianilinium bis(3-carboxy-4-hydroxybenzenesulfonate)
 monohydrate
;
_journal_coeditor_code LH2691
_journal_issue 10
_journal_name_full 'Acta Crystallographica Section E'
_journal_page_first o1947
_journal_page_last o1948
_journal_paper_doi 10.1107/S1600536808029115
_journal_volume 64
_journal_year 2008
_chemical_formula_iupac 'C13 H16 N2 2+, 2C7 H5 O6 S -, H2 O'
_chemical_formula_moiety 'C13 H16 N2 2+, 2(C7 H5 O6 S)-, H2 O'
_chemical_formula_sum 'C27 H28 N2 O13 S2'
_chemical_formula_weight 652.63
_chemical_name_common '4,4'-Methylenediphenylammonium bis(5-sulfonatosalicylate) monohydrate'
_chemical_name_systematic
;
4,4'-Methylenedianilinium bis(3-carboxy-4-hydroxybenzenesulfonate)
 monohydrate
;
_space_group_IT_number 4
_symmetry_cell_setting monoclinic
_symmetry_space_group_name_Hall 'P 2yb'
_symmetry_space_group_name_H-M 'P 1 21 1'
_atom_sites_solution_hydrogens geom
_atom_sites_solution_primary direct
_atom_sites_solution_secondary difmap
_audit_creation_method SHELXL-97
_cell_angle_alpha 90.00
_cell_angle_beta 94.6680(10)
_cell_angle_gamma 90.00
_cell_formula_units_Z 2
_cell_length_a 5.87690(10)
_cell_length_b 18.8659(3)
_cell_length_c 12.9864(2)
_cell_measurement_reflns_used 7439
_cell_measurement_temperature 296(2)
_cell_measurement_theta_max 27.01
_cell_measurement_theta_min 2.67
_cell_volume 1435.07(4)
_computing_cell_refinement 'SAINT (Bruker, 2007)'
_computing_data_collection 'SMART (Bruker, 2007)'
_computing_data_reduction 'SAINT (Bruker, 2007)'
_computing_molecular_graphics 'PLATON (Spek, 2003)'
_computing_publication_material 'PLATON (Spek, 2003)'
_computing_structure_refinement 'SHELXL97 (Sheldrick, 2008)'
_computing_structure_solution 'SHELXS97 (Sheldrick, 2008)'
_diffrn_ambient_temperature 296(2)
_diffrn_measured_fraction_theta_full 0.991
_diffrn_measured_fraction_theta_max 0.991
_diffrn_measurement_device_type 'Bruker SMART APEX CCD area-detector'
_diffrn_measurement_method '0.3\% wide \w exposures'
_diffrn_radiation_monochromator graphite
_diffrn_radiation_source 'fine focus sealed Siemens Mo tube'
_diffrn_radiation_type 'Mo k\a'
_diffrn_radiation_wavelength 0.71073
_diffrn_reflns_av_R_equivalents 0.0228
_diffrn_reflns_av_sigmaI/netI 0.0320
_diffrn_reflns_limit_h_max 7
_diffrn_reflns_limit_h_min -7
_diffrn_reflns_limit_k_max 24
_diffrn_reflns_limit_k_min -24
_diffrn_reflns_limit_l_max 16
_diffrn_reflns_limit_l_min -16
_diffrn_reflns_number 16262
_diffrn_reflns_theta_full 27.50
_diffrn_reflns_theta_max 27.50
_diffrn_reflns_theta_min 1.57
_exptl_absorpt_coefficient_mu 0.258
_exptl_absorpt_correction_T_max 0.9897
_exptl_absorpt_correction_T_min 0.8937
_exptl_absorpt_correction_type multi-scan
_exptl_absorpt_process_details '(SADABS; Sheldrick, 1996)'
_exptl_crystal_colour colorless
_exptl_crystal_density_diffrn 1.510
_exptl_crystal_density_method 'not measured'
_exptl_crystal_description plate
_exptl_crystal_F_000 680
_exptl_crystal_size_max 0.40
_exptl_crystal_size_mid 0.30
_exptl_crystal_size_min 0.04
_refine_diff_density_max 0.328
_refine_diff_density_min -0.165
_refine_ls_abs_structure_details 'Flack (1983), 3009 Friedel pairs'
_refine_ls_abs_structure_Flack 0.05(6)
_refine_ls_extinction_method none
_refine_ls_goodness_of_fit_ref 1.093
_refine_ls_hydrogen_treatment mixed
_refine_ls_matrix_type full
_refine_ls_number_parameters 433
_refine_ls_number_reflns 6379
_refine_ls_number_restraints 1
_refine_ls_restrained_S_all 1.093
_refine_ls_R_factor_all 0.0467
_refine_ls_R_factor_gt 0.0397
_refine_ls_shift/su_max 0.000
_refine_ls_shift/su_mean 0.000
_refine_ls_structure_factor_coef Fsqd
_refine_ls_weighting_details 'calc w=1/[\s^2^(Fo^2^)+(0.0586P)^2^+0.1606P] where P=(Fo^2^+2Fc^2^)/3'
_refine_ls_weighting_scheme calc
_refine_ls_wR_factor_gt 0.0980
_refine_ls_wR_factor_ref 0.1059
_reflns_number_gt 5671
_reflns_number_total 6379
_reflns_threshold_expression I>2\s(I)
_cod_data_source_file lh2691.cif
_cod_data_source_block I
_cod_depositor_comments
;
The following automatic conversions were performed:
'_symmetry_cell_setting' value 'Monoclinic' changed to 'monoclinic'
according to '/home/saulius/struct/CIF-dictionaries/cif_core.dic'
dictionary named 'cif_core.dic' version 2.4.1 from 2010-06-29.

Automatic conversion script
Id: cif_fix_enum 1527 2010-12-29 10:47:43Z saulius 

The following automatic conversions were performed:

'_symmetry_cell_setting' value 'Monoclinic' changed to 'monoclinic'
according to /home/saulius/struct/CIF-dictionaries/cif_core.dic
dictionary named 'cif_core.dic' version 2.4.1 from 2010-06-29.

Automatic conversion script
Id: cif_fix_values 1715 2011-07-08 13:25:40Z adriana 
;
_cod_original_cell_volume 1435.06(4)
_cod_original_sg_symbol_H-M 'P 21'
_cod_database_code 2219655
_cod_database_fobs_code 2219655

loop_
_symmetry_equiv_pos_as_xyz
'x, y, z'
'-x, y+1/2, -z'

loop_
_atom_site_type_symbol
_atom_site_label
_atom_site_fract_x
_atom_site_fract_y
_atom_site_fract_z
_atom_site_U_iso_or_equiv
_atom_site_adp_type
_atom_site_calc_flag
_atom_site_refinement_flags
_atom_site_occupancy
C C1 0.9685(4) 0.25024(11) 0.7833(2) 0.0379(5) Uani d . 1
C C2 1.1742(5) 0.28453(14) 0.8000(2) 0.0466(6) Uani d . 1
H H2 1.2839 0.2684 0.8502 0.056 Uiso calc R 1
C C3 1.2157(5) 0.34335(14) 0.7412(3) 0.0490(7) Uani d . 1
H H3 1.3549 0.3667 0.7521 0.059 Uiso calc R 1
C C4 1.0543(5) 0.36826(13) 0.6662(2) 0.0430(6) Uani d . 1
C C5 0.8515(5) 0.33235(15) 0.6504(2) 0.0491(7) Uani d . 1
H H5 0.7427 0.3477 0.5993 0.059 Uiso calc R 1
C C6 0.8060(5) 0.27345(14) 0.7097(2) 0.0477(6) Uani d . 1
H H6 0.6667 0.2501 0.6993 0.057 Uiso calc R 1
C C7 1.0939(6) 0.43468(15) 0.6053(2) 0.0537(7) Uani d . 1
H H7A 1.0142 0.4309 0.5371 0.064 Uiso calc R 1
H H7B 1.2556 0.4397 0.5969 0.064 Uiso calc R 1
C C8 1.0094(5) 0.49994(13) 0.6599(2) 0.0419(6) Uani d . 1
C C9 1.1433(5) 0.53092(14) 0.7404(2) 0.0464(6) Uani d . 1
H H9 1.2875 0.5125 0.7594 0.056 Uiso calc R 1
C C10 1.0668(5) 0.58854(14) 0.7929(2) 0.0451(6) Uani d . 1
H H10 1.1597 0.6096 0.8456 0.054 Uiso calc R 1
C C11 0.8526(4) 0.61432(12) 0.7664(2) 0.0398(5) Uani d . 1
C C12 0.7149(4) 0.58484(15) 0.6869(2) 0.0442(6) Uani d . 1
H H12 0.5702 0.6031 0.6689 0.053 Uiso calc R 1
C C13 0.7954(5) 0.52752(15) 0.6342(2) 0.0486(6) Uani d . 1
H H13 0.7032 0.5073 0.5805 0.058 Uiso calc R 1
N N1 0.9214(5) 0.18836(12) 0.8458(2) 0.0443(5) Uani d . 1
H H1B 0.804(6) 0.1679(19) 0.824(3) 0.053 Uiso d . 1
H H1A 0.928(5) 0.1973(18) 0.914(3) 0.053 Uiso d . 1
H H1C 1.040(6) 0.1513(18) 0.845(3) 0.053 Uiso d . 1
N N2 0.7665(5) 0.67217(14) 0.8262(2) 0.0515(6) Uani d . 1
H H2A 0.861(6) 0.703(2) 0.841(3) 0.062 Uiso d . 1
H H2B 0.665(6) 0.696(2) 0.793(3) 0.062 Uiso d . 1
H H2C 0.692(6) 0.6611(19) 0.888(3) 0.062 Uiso d . 1
C C14 0.5812(4) 0.96279(12) 0.95964(18) 0.0340(5) Uani d . 1
C C15 0.4353(4) 0.99410(13) 1.02603(19) 0.0365(5) Uani d . 1
C C16 0.2674(5) 0.95376(14) 1.0667(2) 0.0445(6) Uani d . 1
H H16 0.1755 0.9739 1.1138 0.053 Uiso calc R 1
C C17 0.2356(5) 0.88431(13) 1.0379(2) 0.0407(6) Uani d . 1
H H17 0.1199 0.8579 1.0643 0.049 Uiso calc R 1
C C18 0.3759(4) 0.85330(11) 0.96958(19) 0.0347(5) Uani d . 1
C C19 0.5485(4) 0.89143(12) 0.93132(19) 0.0351(5) Uani d . 1
H H19 0.6439 0.8701 0.8867 0.042 Uiso calc R 1
C C20 0.7674(4) 1.00540(13) 0.91927(19) 0.0379(5) Uani d . 1
O O1 0.7991(3) 1.06703(9) 0.94503(16) 0.0494(5) Uani d . 1
O O2 0.8919(4) 0.97200(11) 0.85615(17) 0.0505(5) Uani d . 1
H H2D 0.967(7) 1.001(2) 0.831(3) 0.076 Uiso d . 1
O O3 0.4490(4) 1.06391(9) 1.05113(16) 0.0493(5) Uani d . 1
H H3A 0.565(7) 1.079(2) 1.021(3) 0.074 Uiso d . 1
O O4 0.0960(4) 0.74792(10) 0.94941(17) 0.0548(5) Uani d . 1
O O5 0.4898(4) 0.72016(10) 0.99028(16) 0.0533(5) Uani d . 1
O O6 0.3678(3) 0.76210(11) 0.82021(14) 0.0492(4) Uani d . 1
S S1 0.32980(11) 0.76440(3) 0.92902(5) 0.03782(15) Uani d . 1
C C21 0.0913(5) 0.20452(12) 0.48434(19) 0.0384(5) Uani d . 1
C C22 -0.1231(5) 0.17470(14) 0.4583(2) 0.0420(6) Uani d . 1
C C23 -0.1983(4) 0.11873(15) 0.5176(2) 0.0440(6) Uani d . 1
H H23 -0.3442 0.1004 0.5028 0.053 Uiso calc R 1
C C24 -0.0591(4) 0.09056(13) 0.5976(2) 0.0400(5) Uani d . 1
H H24 -0.1094 0.0527 0.6355 0.048 Uiso calc R 1
C C25 0.1583(4) 0.11918(13) 0.62162(18) 0.0368(5) Uani d . 1
C C26 0.2297(4) 0.17632(13) 0.56590(19) 0.0373(5) Uani d . 1
H H26 0.3726 0.1962 0.5833 0.045 Uiso calc R 1
C C27 0.1761(5) 0.26283(15) 0.4210(2) 0.0466(6) Uani d . 1
O O7 0.0906(5) 0.27667(13) 0.33542(18) 0.0716(7) Uani d . 1
O O8 0.3540(4) 0.29627(12) 0.46501(18) 0.0578(6) Uani d . 1
H H8A 0.407(7) 0.328(3) 0.424(3) 0.087 Uiso d . 1
O O9 -0.2667(4) 0.19688(13) 0.37804(16) 0.0554(5) Uani d . 1
H H9A -0.206(7) 0.231(2) 0.348(3) 0.083 Uiso d . 1
O O10 0.4348(4) 0.01754(12) 0.6798(2) 0.0732(7) Uani d . 1
O O11 0.2003(3) 0.06836(11) 0.80492(16) 0.0520(5) Uani d . 1
O O12 0.5149(4) 0.13324(13) 0.74758(17) 0.0589(5) Uani d . 1
S S2 0.34239(10) 0.08090(3) 0.72033(5) 0.03813(15) Uani d . 1
O O13 0.4004(7) 0.87302(16) 0.6497(3) 0.0986(11) Uani d . 1
H H13A 0.404(11) 0.917(4) 0.657(5) 0.148 Uiso d . 1
H H13B 0.314(12) 0.857(4) 0.698(5) 0.148 Uiso d . 1

loop_
_atom_site_aniso_label
_atom_site_aniso_U_11
_atom_site_aniso_U_22
_atom_site_aniso_U_33
_atom_site_aniso_U_12
_atom_site_aniso_U_13
_atom_site_aniso_U_23
C1 0.0465(14) 0.0255(11) 0.0430(13) 0.0029(9) 0.0114(11) 0.0018(9)
C2 0.0433(15) 0.0386(13) 0.0572(17) 0.0012(11) -0.0001(12) -0.0006(12)
C3 0.0386(14) 0.0371(13) 0.072(2) -0.0061(11) 0.0098(13) 0.0020(13)
C4 0.0540(16) 0.0288(11) 0.0487(15) 0.0009(11) 0.0189(13) -0.0001(10)
C5 0.0567(17) 0.0378(13) 0.0515(17) -0.0028(12) -0.0034(13) 0.0017(12)
C6 0.0461(15) 0.0360(13) 0.0604(17) -0.0075(11) 0.0012(12) -0.0022(12)
C7 0.074(2) 0.0380(14) 0.0532(17) -0.0042(13) 0.0280(16) 0.0007(12)
C8 0.0533(16) 0.0303(11) 0.0443(14) -0.0045(11) 0.0166(12) 0.0069(10)
C9 0.0385(14) 0.0394(14) 0.0615(17) 0.0006(11) 0.0053(12) 0.0073(12)
C10 0.0426(13) 0.0405(13) 0.0516(15) -0.0040(11) -0.0003(11) -0.0008(12)
C11 0.0439(14) 0.0317(11) 0.0450(14) -0.0026(10) 0.0110(11) 0.0057(10)
C12 0.0395(13) 0.0438(13) 0.0489(15) -0.0009(12) 0.0006(11) 0.0020(13)
C13 0.0526(16) 0.0453(14) 0.0476(16) -0.0092(12) 0.0011(12) -0.0004(12)
N1 0.0522(14) 0.0327(11) 0.0493(14) -0.0007(10) 0.0109(11) 0.0053(10)
N2 0.0526(16) 0.0430(13) 0.0598(17) -0.0009(11) 0.0102(13) -0.0071(11)
C14 0.0373(12) 0.0294(10) 0.0354(12) -0.0008(9) 0.0033(10) 0.0028(9)
C15 0.0399(13) 0.0297(10) 0.0399(13) -0.0018(9) 0.0024(10) -0.0014(10)
C16 0.0502(15) 0.0355(12) 0.0506(16) 0.0006(11) 0.0204(12) -0.0063(11)
C17 0.0437(14) 0.0350(12) 0.0452(14) -0.0063(10) 0.0155(11) -0.0015(11)
C18 0.0416(14) 0.0255(10) 0.0373(13) -0.0028(9) 0.0050(10) -0.0019(9)
C19 0.0395(13) 0.0295(10) 0.0369(13) -0.0001(9) 0.0076(10) -0.0003(9)
C20 0.0408(13) 0.0352(12) 0.0378(13) -0.0018(10) 0.0042(10) 0.0072(10)
O1 0.0584(11) 0.0307(9) 0.0610(12) -0.0109(8) 0.0165(9) 0.0016(8)
O2 0.0503(12) 0.0434(10) 0.0609(12) -0.0058(8) 0.0237(9) 0.0028(9)
O3 0.0632(12) 0.0300(9) 0.0572(12) -0.0089(8) 0.0202(10) -0.0088(8)
O4 0.0591(12) 0.0426(11) 0.0648(13) -0.0178(9) 0.0169(10) -0.0127(9)
O5 0.0722(14) 0.0328(9) 0.0542(12) 0.0043(9) 0.0013(10) 0.0003(8)
O6 0.0616(12) 0.0444(9) 0.0418(10) -0.0044(9) 0.0053(8) -0.0081(9)
S1 0.0465(3) 0.0268(2) 0.0410(3) -0.0056(2) 0.0090(2) -0.0048(2)
C21 0.0487(14) 0.0309(11) 0.0366(12) 0.0026(10) 0.0093(11) -0.0031(10)
C22 0.0445(14) 0.0435(13) 0.0382(13) 0.0094(11) 0.0041(11) -0.0046(11)
C23 0.0355(13) 0.0548(15) 0.0425(14) -0.0062(11) 0.0078(11) -0.0064(12)
C24 0.0403(13) 0.0396(12) 0.0415(13) -0.0027(11) 0.0108(10) 0.0017(11)
C25 0.0403(13) 0.0353(12) 0.0352(13) 0.0007(10) 0.0063(10) -0.0040(10)
C26 0.0375(12) 0.0355(11) 0.0398(13) -0.0009(10) 0.0077(10) -0.0025(10)
C27 0.0587(16) 0.0359(12) 0.0461(15) 0.0022(13) 0.0098(12) 0.0003(13)
O7 0.0983(19) 0.0600(15) 0.0541(14) -0.0140(12) -0.0090(13) 0.0217(11)
O8 0.0705(14) 0.0522(12) 0.0510(13) -0.0155(10) 0.0072(11) 0.0091(10)
O9 0.0532(12) 0.0598(13) 0.0519(12) 0.0058(10) -0.0041(9) 0.0067(10)
O10 0.0848(17) 0.0520(12) 0.0842(17) 0.0241(12) 0.0150(14) 0.0013(12)
O11 0.0452(10) 0.0580(12) 0.0537(11) -0.0025(9) 0.0091(8) 0.0180(9)
O12 0.0511(12) 0.0624(13) 0.0609(13) -0.0159(10) -0.0087(10) 0.0176(10)
S2 0.0342(3) 0.0355(3) 0.0456(3) 0.0013(2) 0.0084(2) 0.0066(3)
O13 0.136(3) 0.0565(15) 0.112(3) 0.0003(17) 0.058(2) -0.0240(16)

loop_
_atom_type_symbol
_atom_type_description
_atom_type_scat_dispersion_real
_atom_type_scat_dispersion_imag
_atom_type_scat_source
C C 0.0033 0.0016 'International Tables Vol C Tables 4.2.6.8 and 6.1.1.4'
H H 0.0000 0.0000 'International Tables Vol C Tables 4.2.6.8 and 6.1.1.4'
N N 0.0061 0.0033 'International Tables Vol C Tables 4.2.6.8 and 6.1.1.4'
O O 0.0106 0.0060 'International Tables Vol C Tables 4.2.6.8 and 6.1.1.4'
S S 0.1246 0.1234 'International Tables Vol C Tables 4.2.6.8 and 6.1.1.4'

loop_
_geom_angle_atom_site_label_1
_geom_angle_atom_site_label_2
_geom_angle_atom_site_label_3
_geom_angle
_geom_angle_publ_flag
C6 C1 C2 121.0(2) no
C6 C1 N1 119.4(2) no
C2 C1 N1 119.5(2) no
C1 C2 C3 119.0(3) no
C1 C2 H2 120.5 no
C3 C2 H2 120.5 no
C2 C3 C4 121.4(3) no
C2 C3 H3 119.3 no
C4 C3 H3 119.3 no
C5 C4 C3 118.3(2) no
C5 C4 C7 120.0(3) no
C3 C4 C7 121.6(3) no
C4 C5 C6 121.1(3) no
C4 C5 H5 119.5 no
C6 C5 H5 119.5 no
C1 C6 C5 119.2(3) no
C1 C6 H6 120.4 no
C5 C6 H6 120.4 no
C4 C7 C8 110.9(2) no
C4 C7 H7A 109.5 no
C8 C7 H7A 109.5 no
C4 C7 H7B 109.5 no
C8 C7 H7B 109.5 no
H7A C7 H7B 108.1 no
C13 C8 C9 118.4(2) no
C13 C8 C7 121.2(3) no
C9 C8 C7 120.4(3) no
C10 C9 C8 121.2(3) no
C10 C9 H9 119.4 no
C8 C9 H9 119.4 no
C11 C10 C9 119.2(3) no
C11 C10 H10 120.4 no
C9 C10 H10 120.4 no
C10 C11 C12 121.2(2) no
C10 C11 N2 119.1(3) no
C12 C11 N2 119.7(2) no
C11 C12 C13 118.9(2) no
C11 C12 H12 120.6 no
C13 C12 H12 120.6 no
C8 C13 C12 121.2(3) no
C8 C13 H13 119.4 no
C12 C13 H13 119.4 no
C1 N1 H1B 112(2) no
C1 N1 H1A 114(2) no
H1B N1 H1A 114(3) no
C1 N1 H1C 113.3(19) no
H1B N1 H1C 103(3) no
H1A N1 H1C 100(3) no
C11 N2 H2A 114(3) no
C11 N2 H2B 113(2) no
H2A N2 H2B 100(4) no
C11 N2 H2C 119(2) no
H2A N2 H2C 107(3) no
H2B N2 H2C 102(3) no
C15 C14 C19 119.3(2) no
C15 C14 C20 119.7(2) no
C19 C14 C20 121.0(2) no
O3 C15 C16 118.2(2) no
O3 C15 C14 122.1(2) no
C16 C15 C14 119.7(2) no
C17 C16 C15 120.5(2) no
C17 C16 H16 119.8 no
C15 C16 H16 119.8 no
C16 C17 C18 120.1(2) no
C16 C17 H17 119.9 no
C18 C17 H17 119.9 no
C19 C18 C17 120.4(2) no
C19 C18 S1 119.29(18) no
C17 C18 S1 120.28(18) no
C18 C19 C14 119.9(2) no
C18 C19 H19 120.1 no
C14 C19 H19 120.1 no
O1 C20 O2 123.5(2) no
O1 C20 C14 121.3(2) no
O2 C20 C14 115.3(2) no
C20 O2 H2D 106(3) no
C15 O3 H3A 104(3) no
S1 O6 H2B 111.3(10) no
S1 O6 O13 135.06(12) no
H2B O6 O13 99.8(10) no
O5 S1 O6 111.97(12) no
O5 S1 O4 110.99(13) no
O6 S1 O4 113.21(12) no
O5 S1 C18 107.80(12) no
O6 S1 C18 106.63(12) no
O4 S1 C18 105.80(11) no
C26 C21 C22 119.5(2) no
C26 C21 C27 120.3(2) no
C22 C21 C27 120.1(2) no
O9 C22 C21 123.8(2) no
O9 C22 C23 116.9(2) no
C21 C22 C23 119.3(2) no
C24 C23 C22 120.8(2) no
C24 C23 H23 119.6 no
C22 C23 H23 119.6 no
C23 C24 C25 119.7(2) no
C23 C24 H24 120.1 no
C25 C24 H24 120.1 no
C26 C25 C24 119.7(2) no
C26 C25 S2 120.4(2) no
C24 C25 S2 119.95(19) no
C25 C26 C21 120.9(2) no
C25 C26 H26 119.5 no
C21 C26 H26 119.5 no
O7 C27 O8 123.6(3) no
O7 C27 C21 122.4(3) no
O8 C27 C21 114.0(2) no
C27 O8 H8A 112(3) no
C22 O9 H9A 109(3) no
O10 S2 O12 112.51(15) no
O10 S2 O11 113.65(14) no
O12 S2 O11 111.27(13) no
O10 S2 C25 107.66(14) no
O12 S2 C25 106.02(12) no
O11 S2 C25 105.07(11) no
O6 O13 H13A 127(5) no
H13A O13 H13B 106(6) no

loop_
_geom_bond_atom_site_label_1
_geom_bond_atom_site_label_2
_geom_bond_distance
_geom_bond_publ_flag
C1 C6 1.368(4) no
C1 C2 1.373(4) no
C1 N1 1.461(3) no
C2 C3 1.381(4) no
C2 H2 0.9300 no
C3 C4 1.384(4) no
C3 H3 0.9300 no
C4 C5 1.372(4) no
C4 C7 1.510(4) no
C5 C6 1.390(4) no
C5 H5 0.9300 no
C6 H6 0.9300 no
C7 C8 1.524(4) no
C7 H7A 0.9700 no
C7 H7B 0.9700 no
C8 C13 1.377(4) no
C8 C9 1.386(4) no
C9 C10 1.378(4) no
C9 H9 0.9300 no
C10 C11 1.367(4) no
C10 H10 0.9300 no
C11 C12 1.376(4) no
C11 N2 1.454(3) no
C12 C13 1.384(4) no
C12 H12 0.9300 no
C13 H13 0.9300 no
N1 H1B 0.82(4) no
N1 H1A 0.90(4) no
N1 H1C 0.99(4) no
N2 H2A 0.82(4) no
N2 H2B 0.84(4) no
N2 H2C 0.97(4) no
C14 C15 1.396(3) no
C14 C19 1.405(3) no
C14 C20 1.487(3) no
C15 O3 1.357(3) no
C15 C16 1.384(4) no
C16 C17 1.371(3) no
C16 H16 0.9300 no
C17 C18 1.389(3) no
C17 H17 0.9300 no
C18 C19 1.370(3) no
C18 S1 1.772(2) no
C19 H19 0.9300 no
C20 O1 1.220(3) no
C20 O2 1.305(3) no
O2 H2D 0.80(4) no
O3 H3A 0.86(4) no
O4 S1 1.454(2) no
O5 S1 1.446(2) no
O6 S1 1.4490(19) no
O6 O13 3.064(4) no
C21 C26 1.388(4) no
C21 C22 1.396(4) no
C21 C27 1.484(4) no
C22 O9 1.353(3) no
C22 C23 1.400(4) no
C23 C24 1.375(4) no
C23 H23 0.9300 no
C24 C25 1.399(4) no
C24 H24 0.9300 no
C25 C26 1.382(3) no
C25 S2 1.763(3) no
C26 H26 0.9300 no
C27 O7 1.211(4) no
C27 O8 1.311(4) no
O8 H8A 0.87(5) no
O9 H9A 0.86(5) no
O10 S2 1.431(2) no
O11 S2 1.4526(19) no
O12 S2 1.439(2) no
O13 H13A 0.83(8) no
O13 H13B 0.89(7) no

loop_
_geom_hbond_atom_site_label_D
_geom_hbond_atom_site_label_H
_geom_hbond_atom_site_label_A
_geom_hbond_site_symmetry_A
_geom_hbond_distance_DH
_geom_hbond_distance_HA
_geom_hbond_distance_DA
_geom_hbond_angle_DHA
_geom_hbond_publ_flag
N1 H1A O4 2_647 0.90(4) 2.03(4) 2.896(4) 161(3) yes
N1 H1B O1 1_545 0.82(4) 2.47(3) 2.751(3) 101(3) yes
N1 H1B O12 . 0.82(4) 2.01(4) 2.814(4) 168(3) yes
N1 H1C O11 1_655 0.99(4) 1.92(4) 2.870(3) 161(3) yes
N2 H2A O4 1_655 0.82(4) 2.07(4) 2.801(4) 149(3) yes
N2 H2C O5 . 0.97(4) 2.16(4) 2.927(4) 135(3) yes
N2 H2B O6 . 0.84(4) 2.20(4) 2.889(4) 139(3) yes
N2 H2C O3 2_647 0.97(4) 2.19(4) 2.940(3) 134(3) yes
O2 H2D O11 1_665 0.80(4) 1.91(4) 2.688(3) 164(4) yes
O3 H3A O1 . 0.86(4) 1.77(4) 2.569(3) 153(4) yes
O8 H8A O13 2_646 0.87(5) 1.76(5) 2.598(4) 160(4) yes
O9 H9A O7 . 0.86(5) 1.96(4) 2.678(3) 141(4) yes
O9 H9A O6 2_546 0.86(5) 2.38(4) 2.872(3) 117(3) yes
O13 H13A O10 1_565 0.83(8) 1.93(8) 2.759(4) 176(7) yes
O13 H13B O6 . 0.89(7) 2.39(7) 3.064(4) 132(6) yes
C2 H2 O5 2_747 0.93 2.54 3.452(4) 167.7 yes
C6 H6 O12 . 0.93 2.48 3.210(3) 135.7 yes
C12 H12 O9 2_556 0.93 2.55 3.428(4) 157.7 yes
C16 H16 Cg 2_657 0.93 2.85 3.727(3) 157 yes

loop_
_geom_torsion_atom_site_label_1
_geom_torsion_atom_site_label_2
_geom_torsion_atom_site_label_3
_geom_torsion_atom_site_label_4
_geom_torsion
_geom_torsion_publ_flag
C6 C1 C2 C3 0.1(4) no
N1 C1 C2 C3 -179.4(3) no
C1 C2 C3 C4 0.1(4) no
C2 C3 C4 C5 -0.9(4) no
C2 C3 C4 C7 176.9(3) no
C3 C4 C5 C6 1.5(4) no
C7 C4 C5 C6 -176.3(3) no
C2 C1 C6 C5 0.5(4) no
N1 C1 C6 C5 180.0(3) no
C4 C5 C6 C1 -1.4(4) no
C5 C4 C7 C8 88.5(3) no
C3 C4 C7 C8 -89.3(3) no
C4 C7 C8 C13 -95.7(3) no
C4 C7 C8 C9 81.2(3) no
C13 C8 C9 C10 -0.9(4) no
C7 C8 C9 C10 -177.9(2) no
C8 C9 C10 C11 1.6(4) no
C9 C10 C11 C12 -1.6(4) no
C9 C10 C11 N2 176.1(2) no
C10 C11 C12 C13 0.8(4) no
N2 C11 C12 C13 -176.8(3) no
C9 C8 C13 C12 0.1(4) no
C7 C8 C13 C12 177.1(2) no
C11 C12 C13 C8 -0.1(4) no
C19 C14 C15 O3 -175.8(2) no
C20 C14 C15 O3 3.7(4) no
C19 C14 C15 C16 2.9(4) no
C20 C14 C15 C16 -177.6(2) no
O3 C15 C16 C17 175.3(3) no
C14 C15 C16 C17 -3.5(4) no
C15 C16 C17 C18 1.6(4) no
C16 C17 C18 C19 0.8(4) no
C16 C17 C18 S1 -178.0(2) no
C17 C18 C19 C14 -1.3(4) no
S1 C18 C19 C14 177.48(19) no
C15 C14 C19 C18 -0.5(4) no
C20 C14 C19 C18 180.0(2) no
C15 C14 C20 O1 1.8(4) no
C19 C14 C20 O1 -178.7(3) no
C15 C14 C20 O2 -178.7(2) no
C19 C14 C20 O2 0.8(4) no
H2B O6 S1 O5 -2.9(10) no
O13 O6 S1 O5 -133.47(18) no
H2B O6 S1 O4 -129.3(10) no
O13 O6 S1 O4 100.15(19) no
H2B O6 S1 C18 114.8(10) no
O13 O6 S1 C18 -15.8(2) no
C19 C18 S1 O5 82.1(2) no
C17 C18 S1 O5 -99.1(2) no
C19 C18 S1 O6 -38.3(2) no
C17 C18 S1 O6 140.5(2) no
C19 C18 S1 O4 -159.1(2) no
C17 C18 S1 O4 19.7(3) no
C26 C21 C22 O9 -177.7(2) no
C27 C21 C22 O9 -1.6(4) no
C26 C21 C22 C23 2.6(4) no
C27 C21 C22 C23 178.7(2) no
O9 C22 C23 C24 176.9(2) no
C21 C22 C23 C24 -3.4(4) no
C22 C23 C24 C25 1.5(4) no
C23 C24 C25 C26 1.1(4) no
C23 C24 C25 S2 -177.24(19) no
C24 C25 C26 C21 -1.9(4) no
S2 C25 C26 C21 176.48(18) no
C22 C21 C26 C25 0.0(4) no
C27 C21 C26 C25 -176.1(2) no
C26 C21 C27 O7 160.4(3) no
C22 C21 C27 O7 -15.6(4) no
C26 C21 C27 O8 -17.9(3) no
C22 C21 C27 O8 166.1(2) no
C26 C25 S2 O10 -101.6(2) no
C24 C25 S2 O10 76.8(2) no
C26 C25 S2 O12 19.1(2) no
C24 C25 S2 O12 -162.6(2) no
C26 C25 S2 O11 137.0(2) no
C24 C25 S2 O11 -44.7(2) no

loop_
_cod_related_entry_id
_cod_related_entry_database
_cod_related_entry_code
1 ChemSpider 30655627
